data_1526889
loop_
_publ_author_name
'Venturini, G.'

_publ_section_title
;
 New Hf Fe6 Ge6 - Sc Fe6 Ga6 intergrowth structures in Sc Fe6 Ge6-x Gax
 compounds (0.5< x< 5.5)
;
_journal_name_full 'Journal of Alloys Compd.'
_journal_page_first 190
_journal_page_last 197
_journal_volume 322
_journal_year 2001
_chemical_formula_sum 'Fe6 Ga5 Ge Sc'
_chemical_name_systematic 'Sc Fe6 (Ge Ga5)'
_space_group_IT_number 12
_symmetry_space_group_name_Hall '-C 2y'
_symmetry_space_group_name_H-M 'C 1 2/m 1'
_cell_angle_alpha 90
_cell_angle_beta 90
_cell_angle_gamma 90
_cell_formula_units_Z 12
_cell_length_a 17.35
_cell_length_b 8.375
_cell_length_c 15.03
_cell_volume 2183.953
_citation_journal_id_ASTM JALCEU
_cod_data_source_file Venturini_JALCEU_2001_1284.cif
_cod_data_source_block Fe6Ga5Ge1Sc1
_cod_original_formula_sum 'Fe6 Ga5 Ge1 Sc1'
_cod_database_code 1526889

loop_
_symmetry_equiv_pos_as_xyz
x,y,z
-x,y,-z
-x,-y,-z
x,-y,z
x+1/2,y+1/2,z
-x+1/2,y+1/2,-z
-x+1/2,-y+1/2,-z
x+1/2,-y+1/2,z

loop_
_atom_site_label
_atom_site_type_symbol
_atom_site_fract_x
_atom_site_fract_y
_atom_site_fract_z
_atom_site_occupancy
_atom_site_U_iso_or_equiv
Ga14 Ga 0.20833 0.5 0.58333 0.8333 0.0
Fe4 Fe 0 0.25 0.3333 1 0.0
Ge15 Ge 0.20833 0.5 0.91667 0.1667 0.0
Ge5 Ge 0.20833 0 0.58333 0.1667 0.0
Ga6 Ga 0.20833 0 0.91667 0.8333 0.0
Fe9 Fe 0 0.245 0.16667 1 0.0
Ge1 Ge 0.04167 0 0.25 0.1667 0.0
Ge6 Ge 0.20833 0 0.91667 0.1667 0.0
Ge14 Ge 0.20833 0.5 0.58333 0.1667 0.0
Sc2 Sc 0.125 0.5 0.41667 1 0.0
Ga11 Ga 0.04167 0.5 0.58333 0.8333 0.0
Ga5 Ga 0.20833 0 0.58333 0.8333 0.0
Fe7 Fe 0 0.245 0 1 0.0
Fe5 Fe 0.125 0.25 0.25 1 0.0
Fe2 Fe 0.25 0.25 0.5 1 0.0
Ge9 Ge 0.125 0.3384 0.75 0.1667 0.0
Fe10 Fe 0.25 0.25 0.16667 1 0.0
Fe11 Fe 0.125 0.25 0.58333 1 0.0
Ge7 Ge 0.125 0.3384 0.08333 0.1667 0.0
Ge2 Ge 0.04167 0 0.58333 0.1667 0.0
Ge13 Ge 0.20833 0.5 0.25 0.1667 0.0
Ga3 Ga 0.04167 0 0.91667 0.8333 0.0
Ga15 Ga 0.20833 0.5 0.91667 0.8333 0.0
Ga13 Ga 0.20833 0.5 0.25 0.8333 0.0
Ge10 Ge 0.04167 0.5 0.25 0.1667 0.0
Ge11 Ge 0.04167 0.5 0.58333 0.1667 0.0
Fe1 Fe 0 0.255 0.5 1 0.0
Ga1 Ga 0.04167 0 0.25 0.8333 0.0
Sc3 Sc 0.125 0 0.75 1 0.0
Ga7 Ga 0.125 0.3384 0.08333 0.8333 0.0
Ga10 Ga 0.04167 0.5 0.25 0.8333 0.0
Ge12 Ge 0.04167 0.5 0.91667 0.1667 0.0
Ga12 Ga 0.04167 0.5 0.91667 0.8333 0.0
Fe8 Fe 0.25 0.25 0 1 0.0
Ga9 Ga 0.125 0.3384 0.75 0.8333 0.0
Fe6 Fe 0.125 0.245 0.91667 1 0.0
Ge4 Ge 0.20833 0 0.25 0.1667 0.0
Ge8 Ge 0.125 0.1616 0.41667 0.1667 0.0
Ge3 Ge 0.04167 0 0.91667 0.1667 0.0
Fe3 Fe 0.25 0.255 0.3333 1 0.0
Ga2 Ga 0.04167 0 0.58333 0.8333 0.0
Ga4 Ga 0.20833 0 0.25 0.8333 0.0
Sc1 Sc 0.125 0 0.08333 1 0.0
Ga8 Ga 0.125 0.1616 0.41667 0.8333 0.0
